data_2239750
loop_
_publ_author_name
'Cati, Dilovan S.'
'Stoeckli-Evans, Helen'

_publ_section_title
;
 Crystal structure of
 poly[[(acetato-\kO){\m3-N-[(pyridin-4-yl)methyl]pyrazine-2-carboxamidato-\k4N:N1,N2:N4]copper(II)]
 dihydrate]: a metal--organic framework (MOF)
;
_journal_coeditor_code HB0008
_journal_issue 7
_journal_name_full 'Acta Crystallographica Section E Structure Reports Online'
_journal_page_first 23
_journal_paper_doi 10.1107/S1600536814011520
_journal_volume 70
_journal_year 2014
_chemical_formula_iupac '[Cu (C11 H9 N4 O) (C2 H3 O2)], 2H2 O'
_chemical_formula_moiety 'C13 H12 Cu N4 O3, 2(H2 O)'
_chemical_formula_sum 'C13 H16 Cu N4 O5'
_chemical_formula_weight 371.84
_chemical_name_systematic
;Poly[[(acetato-\k<i>O</i>){\m~3~-<i>N</i>-[(pyridin-4-yl)methyl]pyrazine-2-carboxamidato-\k^4^<i>N</i>:<i>N</i>^1^,<i>N</i>^2^:<i>N</i>^4^]copper(II)]
dihydrate]
;
_space_group_crystal_system monoclinic
_space_group_IT_number 9
_space_group_name_Hall 'C -2yc'
_space_group_name_H-M_alt 'C 1 c 1'
_symmetry_space_group_name_Hall 'C -2yc'
_symmetry_space_group_name_H-M 'C 1 c 1'
_atom_sites_solution_hydrogens mixed
_atom_sites_solution_primary direct
_atom_sites_solution_secondary difmap
_audit_creation_method SHELXL-2013
_cell_angle_alpha 90
_cell_angle_beta 110.040(16)
_cell_angle_gamma 90
_cell_formula_units_Z 4
_cell_length_a 7.8256(12)
_cell_length_b 22.331(2)
_cell_length_c 8.9976(13)
_cell_measurement_reflns_used 2705
_cell_measurement_temperature 153(2)
_cell_measurement_theta_max 26.09
_cell_measurement_theta_min 2.13
_cell_volume 1477.2(4)
_computing_cell_refinement 'CELL in <i>IPDSI</i> (Stoe & Cie, 2004)'
_computing_data_collection 'EXPOSE in <i>IPDSI</i> (Stoe & Cie, 2004)'
_computing_data_reduction 'INTEGRATE in <i>IPDSI</i> (Stoe & Cie, 2004)'
_computing_molecular_graphics 'Mercury (Macrae <i>et al.</i>, 2008)'
_computing_publication_material
;
SHELXL2013 (Sheldrick, 2008), PLATON (Spek, 2009) and
publCIF (Westrip, 2010)
;
_computing_structure_refinement 'SHELXL2013 (Sheldrick, 2008)'
_computing_structure_solution 'SHELXS97 (Sheldrick, 2008)'
_diffrn_ambient_temperature 153(2)
_diffrn_measured_fraction_theta_full 0.999
_diffrn_measured_fraction_theta_max 0.995
_diffrn_measurement_device '1 circle goniometer'
_diffrn_measurement_device_type 'Stoe IPDS I'
_diffrn_measurement_method '\f rotation'
_diffrn_radiation_monochromator 'plane graphite'
_diffrn_radiation_source 'fine-focus sealed tube'
_diffrn_radiation_type MoK\a
_diffrn_radiation_wavelength 0.71073
_diffrn_reflns_av_R_equivalents 0.0697
_diffrn_reflns_limit_h_max 9
_diffrn_reflns_limit_h_min -9
_diffrn_reflns_limit_k_max 26
_diffrn_reflns_limit_k_min -27
_diffrn_reflns_limit_l_max 10
_diffrn_reflns_limit_l_min -11
_diffrn_reflns_number 5730
_diffrn_reflns_theta_full 25.242
_diffrn_reflns_theta_max 25.914
_diffrn_reflns_theta_min 2.917
_exptl_absorpt_coefficient_mu 1.511
_exptl_absorpt_correction_T_max 1.0000
_exptl_absorpt_correction_T_min 0.9788
_exptl_absorpt_correction_type multi-scan
_exptl_absorpt_process_details '(<i>MULscanABS</i> in <i>PLATON</i>; Spek, 2009)'
_exptl_crystal_colour 'turquoise blue'
_exptl_crystal_density_diffrn 1.672
_exptl_crystal_description block
_exptl_crystal_F_000 764
_exptl_crystal_size_max 0.40
_exptl_crystal_size_mid 0.30
_exptl_crystal_size_min 0.30
_refine_diff_density_max 0.399
_refine_diff_density_min -0.589
_refine_ls_abs_structure_details
;
Flack <i>x</i> determined using 665 quotients
[(<i>I</i>^+^)-(<i>I</i>^-^)]/[(<i>I</i>^+^)+(<i>I</i>^-^)]
(Parsons & Flack, 2004)
;
_refine_ls_abs_structure_Flack -0.01(3)
_refine_ls_extinction_method none
_refine_ls_goodness_of_fit_ref 0.777
_refine_ls_hydrogen_treatment constr
_refine_ls_matrix_type full
_refine_ls_number_parameters 203
_refine_ls_number_reflns 2705
_refine_ls_number_restraints 8
_refine_ls_restrained_S_all 0.776
_refine_ls_R_factor_all 0.0765
_refine_ls_R_factor_gt 0.0395
_refine_ls_shift/su_max 0.000
_refine_ls_shift/su_mean 0.000
_refine_ls_structure_factor_coef Fsqd
_refine_ls_weighting_details 'w=1/[\s^2^(Fo^2^)+(0.0070P)^2^] where P=(Fo^2^+2Fc^2^)/3'
_refine_ls_weighting_scheme calc
_refine_ls_wR_factor_gt 0.0643
_refine_ls_wR_factor_ref 0.0715
_reflns_number_gt 1778
_reflns_number_total 2705
_reflns_threshold_expression I>2\s(I)
_cod_data_source_file hb0008sup1.cf
_cod_data_source_block CuL
_cod_original_sg_symbol_Hall '-P 2yn'
_cod_database_code 2239750
_shelx_space_group_comment
;
The symmetry employed for this shelxl refinement is uniquely defined
by the following loop, which should always be used as a source of
symmetry information in preference to the above space-group names.
They are only intended as comments.
;
_shelxl_version_number 2.013

loop_
_space_group_symop_operation_xyz
'x, y, z'
'x, -y, z+1/2'
'x+1/2, y+1/2, z'
'x+1/2, -y+1/2, z+1/2'

loop_
_atom_site_type_symbol
_atom_site_label
_atom_site_fract_x
_atom_site_fract_y
_atom_site_fract_z
_atom_site_U_iso_or_equiv
_atom_site_adp_type
_atom_site_calc_flag
_atom_site_occupancy
Cu Cu1 0.44720(19) 0.13211(4) 0.83884(18) 0.0155(2) Uani d 1
O O1 0.3072(8) 0.1995(2) 1.2004(7) 0.0248(16) Uani d 1
O O2 0.5973(10) 0.1326(3) 0.7054(9) 0.0169(15) Uani d 1
O O3 0.7386(8) 0.0439(3) 0.7464(8) 0.0266(15) Uani d 1
N N1 0.5958(11) 0.1988(3) 0.9695(9) 0.0155(9) Uani d 1
N N2 0.7658(12) 0.2933(3) 1.1646(9) 0.0155(9) Uani d 1
N N3 0.3109(12) 0.1421(4) 0.9844(11) 0.0155(9) Uani d 1
N N4 0.3255(10) -0.0570(3) 1.2361(9) 0.0155(9) Uani d 1
C C1 0.7378(15) 0.2255(5) 0.9510(12) 0.018(3) Uani d 1
H H1 0.7839 0.2120 0.8720 0.022 Uiso calc 1
C C2 0.8206(16) 0.2742(5) 1.0483(12) 0.018(3) Uani d 1
H H2 0.9191 0.2940 1.0304 0.021 Uiso calc 1
C C3 0.6208(15) 0.2647(4) 1.1831(13) 0.015(2) Uani d 1
H H3 0.5771 0.2774 1.2644 0.018 Uiso calc 1
C C4 0.5351(15) 0.2174(5) 1.0852(11) 0.014(2) Uani d 1
C C5 0.3707(11) 0.1848(3) 1.0932(10) 0.0146(19) Uani d 1
C C6 0.1512(13) 0.1078(4) 0.9801(12) 0.015(2) Uani d 1
H H6A 0.0774 0.0987 0.8689 0.018 Uiso calc 1
H H6B 0.0757 0.1320 1.0262 0.018 Uiso calc 1
C C7 0.2058(11) 0.0497(3) 1.0721(11) 0.0124(17) Uani d 1
C C8 0.1360(11) -0.0045(4) 1.0059(11) 0.020(2) Uani d 1
H H8 0.0425 -0.0061 0.9053 0.024 Uiso calc 1
C C9 0.2044(13) -0.0571(4) 1.0884(13) 0.020(2) Uani d 1
H H9 0.1638 -0.0944 1.0381 0.024 Uiso calc 1
C C10 0.3872(11) -0.0036(3) 1.3001(11) 0.019(2) Uani d 1
H H10 0.4747 -0.0028 1.4039 0.023 Uiso calc 1
C C11 0.3310(12) 0.0503(4) 1.2239(10) 0.016(2) Uani d 1
H H11 0.3775 0.0871 1.2748 0.019 Uiso calc 1
C C12 0.6927(13) 0.0907(5) 0.6705(13) 0.016(2) Uani d 1
C C13 0.7531(12) 0.1058(4) 0.5323(10) 0.024(2) Uani d 1
H H13A 0.7724 0.0687 0.4820 0.035 Uiso calc 1
H H13B 0.8669 0.1285 0.5701 0.035 Uiso calc 1
H H13C 0.6591 0.1298 0.4552 0.035 Uiso calc 1
O O1W 0.7662(12) 0.0650(3) 0.0791(10) 0.0313(19) Uani d 1
H H1WA 0.764(17) 0.042(4) 0.151(8) 0.047 Uiso d 1
H H1WB 0.752(15) 0.044(4) -0.002(7) 0.047 Uiso d 1
O O2W 0.9960(9) 0.1546(3) 0.2989(8) 0.0358(18) Uani d 1
H H2WA 0.925(10) 0.134(4) 0.222(8) 0.054 Uiso d 1
H H2WB 1.072(10) 0.169(4) 0.261(10) 0.054 Uiso d 1

loop_
_atom_site_aniso_label
_atom_site_aniso_U_11
_atom_site_aniso_U_22
_atom_site_aniso_U_33
_atom_site_aniso_U_12
_atom_site_aniso_U_13
_atom_site_aniso_U_23
Cu1 0.0184(5) 0.0119(4) 0.0183(5) -0.0019(8) 0.0092(4) -0.0025(8)
O1 0.032(4) 0.021(3) 0.032(4) -0.011(3) 0.025(4) -0.013(3)
O2 0.023(4) 0.008(3) 0.023(4) 0.000(3) 0.012(3) -0.004(3)
O3 0.025(4) 0.019(3) 0.037(5) 0.009(3) 0.013(3) 0.005(3)
N1 0.018(2) 0.0133(18) 0.018(2) -0.0018(16) 0.009(2) 0.0013(17)
N2 0.018(2) 0.0133(18) 0.018(2) -0.0018(16) 0.009(2) 0.0013(17)
N3 0.018(2) 0.0133(18) 0.018(2) -0.0018(16) 0.009(2) 0.0013(17)
N4 0.018(2) 0.0133(18) 0.018(2) -0.0018(16) 0.009(2) 0.0013(17)
C1 0.017(6) 0.017(5) 0.020(6) -0.004(4) 0.007(5) -0.002(5)
C2 0.019(6) 0.022(6) 0.016(6) -0.003(5) 0.011(5) -0.001(5)
C3 0.018(6) 0.014(5) 0.016(6) -0.005(4) 0.012(5) -0.001(4)
C4 0.023(6) 0.010(5) 0.012(5) -0.005(4) 0.010(5) 0.001(4)
C5 0.015(5) 0.016(4) 0.014(5) -0.002(3) 0.006(4) 0.001(4)
C6 0.013(6) 0.010(5) 0.021(6) -0.002(4) 0.004(5) 0.003(4)
C7 0.011(4) 0.009(4) 0.018(5) 0.002(3) 0.006(4) 0.006(4)
C8 0.012(5) 0.020(4) 0.027(6) 0.001(4) 0.005(4) 0.000(4)
C9 0.020(5) 0.012(5) 0.028(7) -0.004(4) 0.009(5) 0.002(4)
C10 0.024(6) 0.017(4) 0.017(6) 0.000(3) 0.009(5) 0.002(4)
C11 0.023(5) 0.007(4) 0.018(5) -0.003(4) 0.008(5) -0.004(4)
C12 0.007(5) 0.022(6) 0.019(6) 0.001(4) 0.004(5) 0.001(5)
C13 0.019(5) 0.035(5) 0.022(6) 0.004(4) 0.014(5) -0.003(4)
O1W 0.047(5) 0.019(4) 0.033(5) -0.002(4) 0.019(5) 0.001(3)
O2W 0.042(5) 0.038(4) 0.034(5) -0.007(3) 0.022(4) -0.006(3)

loop_
_atom_type_symbol
_atom_type_description
_atom_type_scat_dispersion_real
_atom_type_scat_dispersion_imag
_atom_type_scat_source
C C 0.0033 0.0016 'International Tables Vol C Tables 4.2.6.8 and 6.1.1.4'
H H 0.0000 0.0000 'International Tables Vol C Tables 4.2.6.8 and 6.1.1.4'
Cu Cu 0.3201 1.2651 'International Tables Vol C Tables 4.2.6.8 and 6.1.1.4'
N N 0.0061 0.0033 'International Tables Vol C Tables 4.2.6.8 and 6.1.1.4'
O O 0.0106 0.0060 'International Tables Vol C Tables 4.2.6.8 and 6.1.1.4'

loop_
_geom_angle_atom_site_label_1
_geom_angle_atom_site_label_2
_geom_angle_atom_site_label_3
_geom_angle_site_symmetry_1
_geom_angle_site_symmetry_3
_geom_angle
O2 Cu1 N3 . . 172.2(3)
O2 Cu1 N4 . 2_554 90.7(3)
N3 Cu1 N4 . 2_554 97.0(3)
O2 Cu1 N1 . . 90.4(3)
N3 Cu1 N1 . . 82.1(4)
N4 Cu1 N1 2_554 . 170.6(3)
O2 Cu1 N2 . 4_454 86.5(3)
N3 Cu1 N2 . 4_454 91.3(3)
N4 Cu1 N2 2_554 4_454 101.5(3)
N1 Cu1 N2 . 4_454 87.8(2)
C12 O2 Cu1 . . 131.5(6)
C1 N1 C4 . . 119.4(8)
C1 N1 Cu1 . . 127.3(7)
C4 N1 Cu1 . . 113.3(7)
C2 N2 C3 . . 116.9(9)
C2 N2 Cu1 . 4 117.4(7)
C3 N2 Cu1 . 4 125.3(7)
C5 N3 C6 . . 118.6(9)
C5 N3 Cu1 . . 115.9(6)
C6 N3 Cu1 . . 125.5(7)
C10 N4 C9 . . 117.0(7)
C10 N4 Cu1 . 2 120.3(6)
C9 N4 Cu1 . 2 121.4(6)
N1 C1 C2 . . 119.9(10)
N1 C1 H1 . . 120.0
C2 C1 H1 . . 120.0
N2 C2 C1 . . 122.3(10)
N2 C2 H2 . . 118.9
C1 C2 H2 . . 118.9
N2 C3 C4 . . 121.3(10)
N2 C3 H3 . . 119.3
C4 C3 H3 . . 119.3
N1 C4 C3 . . 120.1(10)
N1 C4 C5 . . 115.0(8)
C3 C4 C5 . . 124.9(9)
O1 C5 N3 . . 127.8(8)
O1 C5 C4 . . 118.5(8)
N3 C5 C4 . . 113.7(8)
N3 C6 C7 . . 110.9(8)
N3 C6 H6A . . 109.5
C7 C6 H6A . . 109.5
N3 C6 H6B . . 109.5
C7 C6 H6B . . 109.5
H6A C6 H6B . . 108.0
C8 C7 C11 . . 118.6(8)
C8 C7 C6 . . 121.3(8)
C11 C7 C6 . . 120.1(8)
C7 C8 C9 . . 119.2(9)
C7 C8 H8 . . 120.4
C9 C8 H8 . . 120.4
N4 C9 C8 . . 122.6(9)
N4 C9 H9 . . 118.7
C8 C9 H9 . . 118.7
N4 C10 C11 . . 123.8(8)
N4 C10 H10 . . 118.1
C11 C10 H10 . . 118.1
C10 C11 C7 . . 118.6(8)
C10 C11 H11 . . 120.7
C7 C11 H11 . . 120.7
O3 C12 O2 . . 124.0(9)
O3 C12 C13 . . 122.0(9)
O2 C12 C13 . . 113.9(8)
C12 C13 H13A . . 109.5
C12 C13 H13B . . 109.5
H13A C13 H13B . . 109.5
C12 C13 H13C . . 109.5
H13A C13 H13C . . 109.5
H13B C13 H13C . . 109.5
H1WA O1W H1WB . . 107(4)
H2WA O2W H2WB . . 104(4)

loop_
_geom_bond_atom_site_label_1
_geom_bond_atom_site_label_2
_geom_bond_site_symmetry_2
_geom_bond_distance
_geom_bond_publ_flag
Cu1 O2 . 1.947(7) y
Cu1 N3 . 1.964(9) y
Cu1 N4 2_554 1.993(7) y
Cu1 N1 . 2.003(8) y
Cu1 N2 4_454 2.393(8) y
O1 C5 . 1.270(9) ?
O2 C12 . 1.300(12) ?
O3 C12 . 1.232(11) ?
N1 C1 . 1.323(13) ?
N1 C4 . 1.349(12) ?
N2 C2 . 1.330(13) ?
N2 C3 . 1.360(13) ?
N2 Cu1 4 2.393(8) ?
N3 C5 . 1.332(11) ?
N3 C6 . 1.455(13) ?
N4 C10 . 1.341(10) ?
N4 C9 . 1.342(13) ?
N4 Cu1 2 1.992(7) ?
C1 C2 . 1.405(14) ?
C1 H1 . 0.9500 ?
C2 H2 . 0.9500 ?
C3 C4 . 1.393(13) ?
C3 H3 . 0.9500 ?
C4 C5 . 1.500(13) ?
C6 C7 . 1.520(11) ?
C6 H6A . 0.9900 ?
C6 H6B . 0.9900 ?
C7 C8 . 1.376(11) ?
C7 C11 . 1.382(12) ?
C8 C9 . 1.395(13) ?
C8 H8 . 0.9500 ?
C9 H9 . 0.9500 ?
C10 C11 . 1.381(11) ?
C10 H10 . 0.9500 ?
C11 H11 . 0.9500 ?
C12 C13 . 1.512(12) ?
C13 H13A . 0.9800 ?
C13 H13B . 0.9800 ?
C13 H13C . 0.9800 ?
O1W H1WA . 0.84(3) ?
O1W H1WB . 0.84(3) ?
O2W H2WA . 0.86(3) ?
O2W H2WB . 0.85(3) ?

loop_
_geom_hbond_atom_site_label_D
_geom_hbond_atom_site_label_H
_geom_hbond_atom_site_label_A
_geom_hbond_site_symmetry_A
_geom_hbond_distance_DH
_geom_hbond_distance_HA
_geom_hbond_distance_DA
_geom_hbond_angle_DHA
O1W H1WA O3 2_554 0.84(3) 2.13(5) 2.908(9) 154(9)
O1W H1WB O3 1_554 0.84(3) 2.23(5) 2.964(10) 146(8)
O2W H2WA O1W . 0.86(3) 2.11(4) 2.951(10) 165(10)
O2W H2WB O1 1_654 0.85(3) 2.20(3) 3.033(8) 169(10)
C2 H2 O2 4 0.95 2.37 2.987(13) 123
C8 H8 O3 1_455 0.95 2.57 3.364(11) 141
C9 H9 O2W 2_455 0.95 2.50 3.358(12) 151

loop_
_geom_torsion_atom_site_label_1
_geom_torsion_atom_site_label_2
_geom_torsion_atom_site_label_3
_geom_torsion_atom_site_label_4
_geom_torsion_site_symmetry_1
_geom_torsion
C4 N1 C1 C2 . -2.0(14)
Cu1 N1 C1 C2 . 176.4(8)
C3 N2 C2 C1 . -1.9(15)
Cu1 N2 C2 C1 4 172.1(9)
N1 C1 C2 N2 . 2.8(17)
C2 N2 C3 C4 . 0.5(14)
Cu1 N2 C3 C4 4 -173.0(8)
C1 N1 C4 C3 . 0.5(14)
Cu1 N1 C4 C3 . -178.0(8)
C1 N1 C4 C5 . 178.7(9)
Cu1 N1 C4 C5 . 0.1(11)
N2 C3 C4 N1 . 0.2(16)
N2 C3 C4 C5 . -177.7(9)
C6 N3 C5 O1 . 1.8(14)
Cu1 N3 C5 O1 . -179.4(7)
C6 N3 C5 C4 . -179.5(9)
Cu1 N3 C5 C4 . -0.7(10)
N1 C4 C5 O1 . 179.2(8)
C3 C4 C5 O1 . -2.8(15)
N1 C4 C5 N3 . 0.4(12)
C3 C4 C5 N3 . 178.4(10)
C5 N3 C6 C7 . -95.5(10)
Cu1 N3 C6 C7 . 85.8(10)
N3 C6 C7 C8 . -128.6(9)
N3 C6 C7 C11 . 49.7(12)
C11 C7 C8 C9 . -5.2(12)
C6 C7 C8 C9 . 173.2(8)
C10 N4 C9 C8 . -3.5(12)
Cu1 N4 C9 C8 2 -171.0(7)
C7 C8 C9 N4 . 5.7(13)
C9 N4 C10 C11 . 1.1(11)
Cu1 N4 C10 C11 2 168.8(6)
N4 C10 C11 C7 . -0.9(12)
C8 C7 C11 C10 . 2.9(12)
C6 C7 C11 C10 . -175.5(8)
Cu1 O2 C12 O3 . -17.2(15)
Cu1 O2 C12 C13 . 166.2(7)
